data_7002591
loop_
_publ_author_name
'Arbaoui, Abdessamad'
'Redshaw, Carl'
'Homden, Damien M.'
'Wright, Joseph A.'
'Elsegood, Mark R. J.'

_publ_section_title
;
 Vanadium-based imido-alkoxide pro-catalysts bearing bisphenolate
 ligands for ethylene and \e-caprolactone polymerisation
;
_journal_issue 41
_journal_name_full 'Dalton Transactions'
_journal_page_first 8911
_journal_page_last 8922
_journal_paper_doi 10.1039/b902402f
_journal_year 2009
_chemical_formula_moiety 'C76 H106 Cl2 N2 O6 V2, C H2 Cl2'
_chemical_formula_structural '[V(=NC6H4Cl)(diphenolate)(mu-O-Et)]2.CH2Cl2'
_chemical_formula_sum 'C77 H108 Cl4 N2 O6 V2'
_chemical_formula_weight 1401.33
_chemical_name_common 'Compound 10'
_space_group_IT_number 14
_symmetry_cell_setting monoclinic
_symmetry_Int_Tables_number 14
_symmetry_space_group_name_Hall '-P 2yn'
_symmetry_space_group_name_H-M 'P 1 21/n 1'
_atom_sites_solution_hydrogens geom
_atom_sites_solution_primary direct
_atom_sites_solution_secondary difmap
_cell_angle_alpha 90.00
_cell_angle_beta 99.969(8)
_cell_angle_gamma 90.00
_cell_formula_units_Z 4
_cell_length_a 19.0504(18)
_cell_length_b 19.7366(19)
_cell_length_c 20.978(2)
_cell_measurement_reflns_used 10491
_cell_measurement_temperature 140(2)
_cell_measurement_theta_max 24.9999
_cell_measurement_theta_min 3.0259
_cell_volume 7768.4(13)
_computing_cell_refinement 'CrysAlis RED (Oxford Diffraction, 2006)'
_computing_data_collection 'CrysAlis CCD (Oxford Diffraction, 2006)'
_computing_data_reduction 'CrysAlis RED (Oxford Diffraction, 2006)'
_computing_molecular_graphics 'CAMERON (Watkin <i>et al</i>, 1993)'
_computing_publication_material
;
SHELXL-97, PLATON (Spek, 2003), WinGX (Farrugia, 1999)
and enCIFer (Allen <i>et al.</i>, 2004)
;
_computing_structure_refinement 'SHELXL-97 (Sheldrick, 2008)'
_computing_structure_solution 'SIR92 (Altomare <i>et al.</i>, 1993)'
_diffrn_ambient_temperature 140(2)
_diffrn_detector_area_resol_mean 16.0050
_diffrn_measured_fraction_theta_full 0.987
_diffrn_measured_fraction_theta_max 0.987
_diffrn_measurement_device_type 'Oxford Diffraction Xcalibur 3/CCD'
_diffrn_measurement_method 'Thin slice \f and \w scans'
_diffrn_radiation_monochromator graphite
_diffrn_radiation_probe x-ray
_diffrn_radiation_source 'Enhance (Mo) X-ray Source'
_diffrn_radiation_type 'Mo K\a'
_diffrn_radiation_wavelength 0.71073
_diffrn_reflns_av_R_equivalents 0.1336
_diffrn_reflns_av_sigmaI/netI 0.1390
_diffrn_reflns_limit_h_max 22
_diffrn_reflns_limit_h_min -22
_diffrn_reflns_limit_k_max 23
_diffrn_reflns_limit_k_min -23
_diffrn_reflns_limit_l_max 24
_diffrn_reflns_limit_l_min -24
_diffrn_reflns_number 83922
_diffrn_reflns_theta_full 25.17
_diffrn_reflns_theta_max 25.17
_diffrn_reflns_theta_min 3.03
_diffrn_standards_number 0
_exptl_absorpt_coefficient_mu 0.427
_exptl_absorpt_correction_T_max 0.9284
_exptl_absorpt_correction_T_min 0.8764
_exptl_absorpt_correction_type multi-scan
_exptl_absorpt_process_details '(ABSPACK; Oxford Diffraction, 2006)'
_exptl_crystal_colour red
_exptl_crystal_density_diffrn 1.198
_exptl_crystal_density_method 'not measured'
_exptl_crystal_description block
_exptl_crystal_F_000 2984
_exptl_crystal_size_max 0.26
_exptl_crystal_size_mid 0.20
_exptl_crystal_size_min 0.16
_refine_diff_density_max 0.292
_refine_diff_density_min -0.309
_refine_diff_density_rms 0.048
_refine_ls_extinction_method none
_refine_ls_goodness_of_fit_ref 0.848
_refine_ls_hydrogen_treatment constr
_refine_ls_matrix_type full
_refine_ls_number_parameters 907
_refine_ls_number_reflns 13785
_refine_ls_number_restraints 124
_refine_ls_restrained_S_all 0.872
_refine_ls_R_factor_all 0.1267
_refine_ls_R_factor_gt 0.0495
_refine_ls_shift/su_max 0.001
_refine_ls_shift/su_mean 0.000
_refine_ls_structure_factor_coef Fsqd
_refine_ls_weighting_details 'calc w=1/[\s^2^(Fo^2^)+(0.0243P)^2^] where P=(Fo^2^+2Fc^2^)/3'
_refine_ls_weighting_scheme calc
_refine_ls_wR_factor_gt 0.0671
_refine_ls_wR_factor_ref 0.0792
_reflns_number_gt 7264
_reflns_number_total 13785
_reflns_threshold_expression >2\s(I)
_cod_data_source_file b902402f.txt
_cod_data_source_block 10
_cod_original_sg_symbol_H-M 'P 21/n'
_cod_database_code 7002591

loop_
_symmetry_equiv_pos_as_xyz
'x, y, z'
'-x+1/2, y+1/2, -z+1/2'
'-x, -y, -z'
'x-1/2, -y-1/2, z-1/2'

loop_
_atom_site_label
_atom_site_type_symbol
_atom_site_fract_x
_atom_site_fract_y
_atom_site_fract_z
_atom_site_U_iso_or_equiv
_atom_site_adp_type
_atom_site_occupancy
_atom_site_symmetry_multiplicity
_atom_site_calc_flag
_atom_site_refinement_flags
_atom_site_disorder_assembly
_atom_site_disorder_group
V1 V 0.50265(3) 0.86653(2) 0.72943(3) 0.02036(14) Uani 1 1 d . . .
N1 N 0.44998(11) 0.80056(12) 0.73640(11) 0.0206(6) Uani 1 1 d . . .
O1 O 0.45453(9) 0.93537(9) 0.76658(9) 0.0199(5) Uani 1 1 d . . .
O2 O 0.50042(9) 0.86355(9) 0.64213(9) 0.0214(5) Uani 1 1 d . . .
O3 O 0.58731(9) 0.83046(9) 0.77096(9) 0.0201(5) Uani 1 1 d . . .
C1 C 0.38612(14) 0.93273(15) 0.78760(15) 0.0255(8) Uani 1 1 d . . .
H1A H 0.3586 0.8939 0.7665 0.031 Uiso 1 1 calc R . .
H1B H 0.3592 0.9746 0.7736 0.031 Uiso 1 1 calc R . .
C2 C 0.39305(15) 0.92569(17) 0.85974(15) 0.0352(9) Uani 1 1 d . . .
H2A H 0.4139 0.8815 0.8732 0.053 Uiso 1 1 calc R . .
H2B H 0.3458 0.9293 0.8720 0.053 Uiso 1 1 calc R . .
H2C H 0.4240 0.9617 0.8810 0.053 Uiso 1 1 calc R . .
C5 C 0.40730(15) 0.74340(15) 0.73872(15) 0.0228(8) Uani 1 1 d . . .
C6 C 0.35800(15) 0.74043(15) 0.78073(15) 0.0286(8) Uani 1 1 d . . .
H6 H 0.3542 0.7773 0.8091 0.034 Uiso 1 1 calc R . .
C7 C 0.31450(16) 0.68400(16) 0.78139(16) 0.0340(9) Uani 1 1 d . . .
H7 H 0.2807 0.6825 0.8097 0.041 Uiso 1 1 calc R . .
C8 C 0.32051(16) 0.63050(16) 0.74113(17) 0.0322(9) Uani 1 1 d . . .
C9 C 0.36937(16) 0.63182(17) 0.69885(18) 0.0424(10) Uani 1 1 d . . .
H9 H 0.3733 0.5944 0.6711 0.051 Uiso 1 1 calc R . .
C10 C 0.41216(17) 0.68828(16) 0.69772(17) 0.0406(10) Uani 1 1 d . . .
H10 H 0.4453 0.6897 0.6687 0.049 Uiso 1 1 calc R . .
Cl1 Cl 0.26625(4) 0.55962(4) 0.74212(5) 0.0500(3) Uani 1 1 d . . .
C12 C 0.48757(15) 0.80859(15) 0.60114(15) 0.0225(8) Uani 1 1 d . A .
C13 C 0.42491(16) 0.80457(16) 0.55437(15) 0.0273(8) Uani 1 1 d . . .
C14 C 0.41611(18) 0.74683(16) 0.51592(16) 0.0383(10) Uani 1 1 d . A .
H14 H 0.3734 0.7427 0.4852 0.046 Uiso 1 1 calc R . .
C15 C 0.46600(19) 0.69460(16) 0.51958(16) 0.0400(10) Uani 1 1 d . . .
C16 C 0.52838(17) 0.70217(16) 0.56469(15) 0.0326(9) Uani 1 1 d . A .
H16 H 0.5639 0.6680 0.5677 0.039 Uiso 1 1 calc R . .
C17 C 0.54042(15) 0.75812(15) 0.60550(14) 0.0204(7) Uani 1 1 d . . .
C18 C 0.36969(16) 0.86235(16) 0.54315(16) 0.0309(8) Uani 1 1 d . . .
C19 C 0.33389(16) 0.87316(18) 0.60254(17) 0.0472(10) Uani 1 1 d . . .
H19A H 0.3696 0.8879 0.6393 0.071 Uiso 1 1 calc R . .
H19B H 0.3123 0.8306 0.6135 0.071 Uiso 1 1 calc R . .
H19C H 0.2968 0.9079 0.5928 0.071 Uiso 1 1 calc R . .
C20 C 0.40704(16) 0.92778(16) 0.52803(16) 0.0384(9) Uani 1 1 d . . .
H20A H 0.3715 0.9635 0.5163 0.058 Uiso 1 1 calc R . .
H20B H 0.4324 0.9198 0.4919 0.058 Uiso 1 1 calc R . .
H20C H 0.4411 0.9418 0.5663 0.058 Uiso 1 1 calc R . .
C21 C 0.31058(18) 0.84867(18) 0.48485(19) 0.0661(13) Uani 1 1 d . . .
H21A H 0.2792 0.8882 0.4772 0.099 Uiso 1 1 calc R . .
H21B H 0.2828 0.8091 0.4938 0.099 Uiso 1 1 calc R . .
H21C H 0.3320 0.8400 0.4464 0.099 Uiso 1 1 calc R . .
C22 C 0.4537(3) 0.6326(2) 0.4750(2) 0.0603(13) Uani 0.565(6) 1 d PDU A 1
C23 C 0.5272(4) 0.5890(4) 0.4794(4) 0.050(2) Uani 0.565(6) 1 d PDU A 1
H23A H 0.5398 0.5691 0.5227 0.075 Uiso 0.565(6) 1 calc PR A 1
H23B H 0.5658 0.6189 0.4712 0.075 Uiso 0.565(6) 1 calc PR A 1
H23C H 0.5203 0.5528 0.4469 0.075 Uiso 0.565(6) 1 calc PR A 1
C24 C 0.4526(4) 0.6647(3) 0.4006(3) 0.063(3) Uani 0.565(6) 1 d PDU A 1
H24A H 0.4486 0.6277 0.3690 0.095 Uiso 0.565(6) 1 calc PR A 1
H24B H 0.4967 0.6899 0.3998 0.095 Uiso 0.565(6) 1 calc PR A 1
H24C H 0.4117 0.6952 0.3896 0.095 Uiso 0.565(6) 1 calc PR A 1
C25 C 0.3967(4) 0.5948(4) 0.4788(4) 0.066(3) Uani 0.565(6) 1 d PDU A 1
H25A H 0.4001 0.5773 0.5229 0.098 Uiso 0.565(6) 1 calc PR A 1
H25B H 0.3945 0.5568 0.4484 0.098 Uiso 0.565(6) 1 calc PR A 1
H25C H 0.3536 0.6224 0.4678 0.098 Uiso 0.565(6) 1 calc PR A 1
C22X C 0.4537(3) 0.6326(2) 0.4750(2) 0.0603(13) Uani 0.435(6) 1 d PDU A 2
C25X C 0.4422(5) 0.5674(4) 0.5266(4) 0.045(3) Uani 0.435(6) 1 d PDU A 2
H25D H 0.4291 0.5260 0.5015 0.068 Uiso 0.435(6) 1 calc PR A 2
H25E H 0.4042 0.5792 0.5507 0.068 Uiso 0.435(6) 1 calc PR A 2
H25F H 0.4867 0.5598 0.5569 0.068 Uiso 0.435(6) 1 calc PR A 2
C24X C 0.3699(4) 0.6303(5) 0.4367(5) 0.059(3) Uani 0.435(6) 1 d PDU A 2
H24D H 0.3614 0.6683 0.4062 0.089 Uiso 0.435(6) 1 calc PR A 2
H24E H 0.3377 0.6339 0.4682 0.089 Uiso 0.435(6) 1 calc PR A 2
H24F H 0.3612 0.5875 0.4130 0.089 Uiso 0.435(6) 1 calc PR A 2
C23X C 0.5001(5) 0.6191(6) 0.4393(5) 0.061(4) Uani 0.435(6) 1 d PD A 2
H23D H 0.4979 0.6536 0.4054 0.091 Uiso 0.435(6) 1 calc PR A 2
H23E H 0.4900 0.5745 0.4192 0.091 Uiso 0.435(6) 1 calc PR A 2
H23F H 0.5477 0.6189 0.4658 0.091 Uiso 0.435(6) 1 calc PR A 2
C26 C 0.60965(14) 0.76451(15) 0.65421(14) 0.0220(8) Uani 1 1 d . A .
H26 H 0.6159 0.8136 0.6654 0.026 Uiso 1 1 calc R . .
C27 C 0.67538(15) 0.74259(16) 0.62534(15) 0.0334(9) Uani 1 1 d . . .
H27A H 0.6742 0.6934 0.6186 0.050 Uiso 1 1 calc R A .
H27B H 0.7189 0.7549 0.6553 0.050 Uiso 1 1 calc R . .
H27C H 0.6748 0.7655 0.5838 0.050 Uiso 1 1 calc R . .
C28 C 0.59885(14) 0.76122(14) 0.77435(15) 0.0190(7) Uani 1 1 d . A .
C29 C 0.60378(14) 0.72653(15) 0.83406(14) 0.0189(7) Uani 1 1 d . . .
C30 C 0.60872(14) 0.65576(15) 0.83178(15) 0.0225(8) Uani 1 1 d . . .
H30 H 0.6111 0.6314 0.8711 0.027 Uiso 1 1 calc R . .
C31 C 0.61033(14) 0.61863(15) 0.77491(15) 0.0198(7) Uani 1 1 d . . .
C32 C 0.61037(14) 0.65604(15) 0.71849(15) 0.0233(8) Uani 1 1 d . A .
H32 H 0.6134 0.6327 0.6795 0.028 Uiso 1 1 calc R . .
C33 C 0.60603(14) 0.72665(15) 0.71752(15) 0.0204(7) Uani 1 1 d . . .
C34 C 0.60674(15) 0.76289(15) 0.89945(15) 0.0241(8) Uani 1 1 d . . .
C35 C 0.54059(15) 0.80809(16) 0.89972(15) 0.0353(9) Uani 1 1 d . . .
H35A H 0.4973 0.7816 0.8849 0.053 Uiso 1 1 calc R . .
H35B H 0.5423 0.8467 0.8707 0.053 Uiso 1 1 calc R . .
H35C H 0.5403 0.8245 0.9437 0.053 Uiso 1 1 calc R . .
C36 C 0.67385(15) 0.80757(15) 0.91207(15) 0.0313(8) Uani 1 1 d . . .
H36A H 0.6766 0.8305 0.9539 0.047 Uiso 1 1 calc R . .
H36B H 0.6715 0.8414 0.8776 0.047 Uiso 1 1 calc R . .
H36C H 0.7162 0.7792 0.9128 0.047 Uiso 1 1 calc R . .
C37 C 0.60981(17) 0.71257(16) 0.95570(14) 0.0380(9) Uani 1 1 d . . .
H37A H 0.6530 0.6850 0.9590 0.057 Uiso 1 1 calc R . .
H37B H 0.5678 0.6831 0.9478 0.057 Uiso 1 1 calc R . .
H37C H 0.6105 0.7376 0.9962 0.057 Uiso 1 1 calc R . .
C38 C 0.61264(15) 0.54105(15) 0.77673(16) 0.0278(8) Uani 1 1 d D . .
C39 C 0.55269(17) 0.51418(17) 0.81097(18) 0.0483(10) Uani 1 1 d D . .
H39A H 0.5608 0.5298 0.8560 0.072 Uiso 1 1 calc R . .
H39B H 0.5526 0.4645 0.8101 0.072 Uiso 1 1 calc R . .
H39C H 0.5066 0.5311 0.7886 0.072 Uiso 1 1 calc R . .
C40 C 0.6018(2) 0.50984(17) 0.70851(17) 0.0563(11) Uani 1 1 d D . .
H40A H 0.5999 0.4604 0.7118 0.084 Uiso 1 1 calc R . .
H40B H 0.6415 0.5228 0.6870 0.084 Uiso 1 1 calc R . .
H40C H 0.5570 0.5265 0.6832 0.084 Uiso 1 1 calc R . .
C41 C 0.68389(16) 0.51733(16) 0.81449(18) 0.0479(11) Uani 1 1 d D . .
H41A H 0.6925 0.5391 0.8571 0.072 Uiso 1 1 calc R . .
H41B H 0.7221 0.5296 0.7908 0.072 Uiso 1 1 calc R . .
H41C H 0.6830 0.4680 0.8199 0.072 Uiso 1 1 calc R . .
V11 V 0.51368(3) 1.02994(2) 0.76160(3) 0.02019(14) Uani 1 1 d . . .
N11 N 0.56248(11) 1.09678(12) 0.74813(11) 0.0202(6) Uani 1 1 d . . .
O11 O 0.56049(9) 0.96056(9) 0.72445(9) 0.0192(5) Uani 1 1 d . . .
O12 O 0.53026(9) 1.03325(9) 0.85028(9) 0.0224(5) Uani 1 1 d . . .
O13 O 0.42507(9) 1.06487(9) 0.72952(9) 0.0205(5) Uani 1 1 d . . .
C101 C 0.62666(14) 0.96334(15) 0.69993(15) 0.0228(8) Uani 1 1 d . . .
H10A H 0.6495 0.9181 0.7046 0.027 Uiso 1 1 calc R . .
H10B H 0.6592 0.9958 0.7263 0.027 Uiso 1 1 calc R . .
C102 C 0.61654(15) 0.98455(17) 0.62982(15) 0.0374(9) Uani 1 1 d . . .
H10C H 0.5823 0.9541 0.6038 0.056 Uiso 1 1 calc R . .
H10D H 0.6623 0.9822 0.6146 0.056 Uiso 1 1 calc R . .
H10E H 0.5984 1.0311 0.6255 0.056 Uiso 1 1 calc R . .
C105 C 0.59964(15) 1.15615(15) 0.73960(14) 0.0198(7) Uani 1 1 d . . .
C106 C 0.66488(15) 1.15344(15) 0.71776(15) 0.0289(8) Uani 1 1 d . . .
H106 H 0.6828 1.1110 0.7063 0.035 Uiso 1 1 calc R . .
C107 C 0.70357(15) 1.21167(16) 0.71264(15) 0.0294(8) Uani 1 1 d . . .
H107 H 0.7483 1.2094 0.6985 0.035 Uiso 1 1 calc R . .
C108 C 0.67679(15) 1.27325(15) 0.72826(15) 0.0236(8) Uani 1 1 d . . .
C109 C 0.61192(16) 1.27774(16) 0.74865(16) 0.0301(9) Uani 1 1 d . . .
H109 H 0.5941 1.3206 0.7591 0.036 Uiso 1 1 calc R . .
C110 C 0.57275(15) 1.21932(15) 0.75389(15) 0.0263(8) Uani 1 1 d . . .
H110 H 0.5276 1.2222 0.7672 0.032 Uiso 1 1 calc R . .
Cl11 Cl 0.72685(4) 1.34676(4) 0.72462(4) 0.0375(2) Uani 1 1 d . . .
C112 C 0.54887(16) 1.09280(15) 0.88359(14) 0.0217(8) Uani 1 1 d . . .
C113 C 0.61839(16) 1.10332(15) 0.91824(15) 0.0242(8) Uani 1 1 d . . .
C114 C 0.63390(16) 1.16841(16) 0.94323(15) 0.0278(8) Uani 1 1 d . . .
H114 H 0.6811 1.1773 0.9647 0.033 Uiso 1 1 calc R . .
C115 C 0.58417(16) 1.22135(15) 0.93854(15) 0.0248(8) Uani 1 1 d . . .
C116 C 0.51483(16) 1.20575(15) 0.90977(14) 0.0251(8) Uani 1 1 d . . .
H116 H 0.4790 1.2395 0.9084 0.030 Uiso 1 1 calc R . .
C117 C 0.49573(15) 1.14217(15) 0.88272(14) 0.0203(7) Uani 1 1 d . . .
C118 C 0.67456(15) 1.04594(16) 0.93034(16) 0.0278(8) Uani 1 1 d . . .
C119 C 0.69457(16) 1.01972(17) 0.86710(15) 0.0390(9) Uani 1 1 d . . .
H11A H 0.7324 0.9857 0.8769 0.058 Uiso 1 1 calc R . .
H11B H 0.7115 1.0575 0.8435 0.058 Uiso 1 1 calc R . .
H11C H 0.6526 0.9992 0.8404 0.058 Uiso 1 1 calc R . .
C120 C 0.64341(17) 0.98784(16) 0.96578(16) 0.0396(9) Uani 1 1 d . . .
H12A H 0.6010 0.9696 0.9380 0.059 Uiso 1 1 calc R . .
H12B H 0.6304 1.0051 1.0060 0.059 Uiso 1 1 calc R . .
H12C H 0.6791 0.9519 0.9759 0.059 Uiso 1 1 calc R . .
C121 C 0.74401(16) 1.06975(16) 0.97424(16) 0.0416(10) Uani 1 1 d . . .
H12D H 0.7780 1.0321 0.9812 0.062 Uiso 1 1 calc R . .
H12E H 0.7332 1.0848 1.0160 0.062 Uiso 1 1 calc R . .
H12F H 0.7648 1.1074 0.9533 0.062 Uiso 1 1 calc R . .
C122 C 0.60742(16) 1.29221(16) 0.96466(16) 0.0287(8) Uani 1 1 d . . .
C123 C 0.67051(16) 1.31690(16) 0.93411(17) 0.0399(9) Uani 1 1 d . . .
H12G H 0.6567 1.3176 0.8869 0.060 Uiso 1 1 calc R . .
H12H H 0.7110 1.2861 0.9462 0.060 Uiso 1 1 calc R . .
H12I H 0.6841 1.3626 0.9497 0.060 Uiso 1 1 calc R . .
C124 C 0.54705(16) 1.34421(15) 0.94869(18) 0.0425(10) Uani 1 1 d . . .
H12J H 0.5640 1.3887 0.9653 0.064 Uiso 1 1 calc R . .
H12K H 0.5066 1.3303 0.9689 0.064 Uiso 1 1 calc R . .
H12L H 0.5319 1.3468 0.9017 0.064 Uiso 1 1 calc R . .
C125 C 0.63084(17) 1.28862(18) 1.03886(16) 0.0467(10) Uani 1 1 d . . .
H12M H 0.6481 1.3332 1.0553 0.070 Uiso 1 1 calc R . .
H12N H 0.6691 1.2552 1.0495 0.070 Uiso 1 1 calc R . .
H12O H 0.5902 1.2753 1.0589 0.070 Uiso 1 1 calc R . .
C126 C 0.41860(14) 1.12885(15) 0.85020(14) 0.0210(7) Uani 1 1 d . . .
H126 H 0.4145 1.0793 0.8405 0.025 Uiso 1 1 calc R . .
C127 C 0.36556(15) 1.14503(16) 0.89598(15) 0.0311(8) Uani 1 1 d . . .
H12P H 0.3681 1.1934 0.9068 0.047 Uiso 1 1 calc R . .
H12Q H 0.3778 1.1183 0.9357 0.047 Uiso 1 1 calc R . .
H12R H 0.3171 1.1337 0.8745 0.047 Uiso 1 1 calc R . .
C128 C 0.40552(14) 1.13279(15) 0.72694(15) 0.0204(7) Uani 1 1 d . . .
C129 C 0.38875(14) 1.16697(15) 0.66681(15) 0.0227(8) Uani 1 1 d . . .
C130 C 0.37134(14) 1.23588(15) 0.66931(16) 0.0274(8) Uani 1 1 d . . .
H130 H 0.3614 1.2601 0.6296 0.033 Uiso 1 1 calc R . .
C131 C 0.36764(15) 1.27104(15) 0.72595(16) 0.0239(8) Uani 1 1 d . . .
C132 C 0.38191(14) 1.23427(15) 0.78338(16) 0.0246(8) Uani 1 1 d . . .
H132 H 0.3786 1.2567 0.8228 0.030 Uiso 1 1 calc R . .
C133 C 0.40087(14) 1.16607(15) 0.78556(15) 0.0209(8) Uani 1 1 d . . .
C134 C 0.38353(15) 1.13036(16) 0.60113(15) 0.0278(8) Uani 1 1 d . . .
C135 C 0.32398(15) 1.07685(17) 0.59628(16) 0.0378(9) Uani 1 1 d . . .
H13A H 0.2798 1.0985 0.6035 0.057 Uiso 1 1 calc R . .
H13B H 0.3378 1.0418 0.6291 0.057 Uiso 1 1 calc R . .
H13C H 0.3165 1.0562 0.5531 0.057 Uiso 1 1 calc R . .
C136 C 0.36436(18) 1.17885(17) 0.54315(16) 0.0499(11) Uani 1 1 d . . .
H13D H 0.3606 1.1531 0.5027 0.075 Uiso 1 1 calc R . .
H13E H 0.4016 1.2133 0.5447 0.075 Uiso 1 1 calc R . .
H13F H 0.3187 1.2009 0.5451 0.075 Uiso 1 1 calc R . .
C137 C 0.45517(15) 1.09707(16) 0.59341(15) 0.0368(9) Uani 1 1 d . . .
H13G H 0.4657 1.0597 0.6244 0.055 Uiso 1 1 calc R . .
H13H H 0.4934 1.1309 0.6017 0.055 Uiso 1 1 calc R . .
H13I H 0.4518 1.0796 0.5493 0.055 Uiso 1 1 calc R . .
C138 C 0.35119(16) 1.34738(15) 0.72661(17) 0.0307(9) Uani 1 1 d . . .
C139 C 0.42068(17) 1.38602(17) 0.7420(2) 0.0633(13) Uani 1 1 d . . .
H13J H 0.4493 1.3773 0.7083 0.095 Uiso 1 1 calc R . .
H13K H 0.4470 1.3712 0.7840 0.095 Uiso 1 1 calc R . .
H13L H 0.4107 1.4346 0.7436 0.095 Uiso 1 1 calc R . .
C140 C 0.30553(19) 1.36359(18) 0.77843(19) 0.0603(12) Uani 1 1 d . . .
H14A H 0.3330 1.3539 0.8214 0.090 Uiso 1 1 calc R . .
H14B H 0.2624 1.3356 0.7711 0.090 Uiso 1 1 calc R . .
H14C H 0.2921 1.4116 0.7757 0.090 Uiso 1 1 calc R . .
C141 C 0.30921(19) 1.37135(17) 0.66144(18) 0.0567(11) Uani 1 1 d . . .
H14D H 0.2965 1.4192 0.6646 0.085 Uiso 1 1 calc R . .
H14E H 0.2657 1.3442 0.6503 0.085 Uiso 1 1 calc R . .
H14F H 0.3386 1.3659 0.6278 0.085 Uiso 1 1 calc R . .
C201 C 0.6559(5) 0.5190(8) 1.0781(5) 0.112(5) Uani 0.536(10) 1 d PDU B 1
H20D H 0.6722 0.5621 1.1000 0.135 Uiso 0.536(10) 1 calc PR B 1
H20E H 0.6926 0.4836 1.0904 0.135 Uiso 0.536(10) 1 calc PR B 1
Cl21 Cl 0.5747(3) 0.4946(4) 1.0947(3) 0.112(2) Uani 0.536(10) 1 d PDU B 1
Cl22 Cl 0.6367(5) 0.5281(4) 1.0018(4) 0.174(3) Uani 0.536(10) 1 d PDU B 1
C202 C 0.6083(13) 0.5277(9) 1.0542(8) 0.170(8) Uani 0.464(10) 1 d PDU B 2
H20F H 0.5585 0.5354 1.0325 0.204 Uiso 0.464(10) 1 calc PR B 2
H20G H 0.6249 0.5703 1.0768 0.204 Uiso 0.464(10) 1 calc PR B 2
Cl23 Cl 0.6064(5) 0.4642(3) 1.1148(3) 0.122(2) Uani 0.464(10) 1 d PDU B 2
Cl24 Cl 0.6600(2) 0.5148(2) 0.9929(2) 0.0489(13) Uani 0.464(10) 1 d PDU B 2

loop_
_atom_site_aniso_label
_atom_site_aniso_U_11
_atom_site_aniso_U_22
_atom_site_aniso_U_33
_atom_site_aniso_U_23
_atom_site_aniso_U_13
_atom_site_aniso_U_12
V1 0.0230(3) 0.0183(3) 0.0200(3) -0.0020(3) 0.0044(2) 0.0004(2)
N1 0.0179(14) 0.0196(15) 0.0240(16) -0.0037(13) 0.0027(12) 0.0006(12)
O1 0.0162(11) 0.0189(12) 0.0261(13) -0.0024(10) 0.0079(9) -0.0002(9)
O2 0.0267(12) 0.0202(12) 0.0159(12) -0.0038(10) -0.0005(9) -0.0009(9)
O3 0.0243(12) 0.0162(12) 0.0201(13) -0.0007(10) 0.0044(10) 0.0016(9)
C1 0.0216(18) 0.0212(19) 0.037(2) -0.0029(17) 0.0139(16) -0.0022(14)
C2 0.032(2) 0.041(2) 0.037(2) -0.0073(19) 0.0171(17) -0.0062(16)
C5 0.0207(18) 0.0211(19) 0.026(2) 0.0013(16) 0.0015(16) 0.0002(15)
C6 0.036(2) 0.023(2) 0.029(2) -0.0053(17) 0.0115(17) -0.0048(16)
C7 0.036(2) 0.029(2) 0.042(2) 0.0024(19) 0.0194(18) -0.0054(17)
C8 0.030(2) 0.020(2) 0.046(2) 0.0017(19) 0.0028(17) -0.0040(16)
C9 0.045(2) 0.023(2) 0.064(3) -0.019(2) 0.021(2) -0.0111(18)
C10 0.043(2) 0.029(2) 0.056(3) -0.011(2) 0.0268(19) -0.0065(18)
Cl1 0.0421(6) 0.0267(5) 0.0829(8) 0.0022(5) 0.0158(5) -0.0129(4)
C12 0.029(2) 0.0196(19) 0.0188(19) -0.0025(16) 0.0048(15) -0.0042(15)
C13 0.031(2) 0.024(2) 0.024(2) -0.0012(17) -0.0042(16) 0.0012(15)
C14 0.050(2) 0.025(2) 0.033(2) -0.0031(18) -0.0133(18) 0.0006(18)
C15 0.066(3) 0.020(2) 0.028(2) -0.0024(18) -0.009(2) 0.0056(19)
C16 0.052(2) 0.024(2) 0.021(2) 0.0019(17) 0.0021(18) 0.0137(17)
C17 0.0275(19) 0.0208(19) 0.0137(18) 0.0025(15) 0.0059(15) 0.0030(15)
C18 0.031(2) 0.028(2) 0.030(2) -0.0066(18) -0.0065(17) 0.0052(16)
C19 0.036(2) 0.050(3) 0.058(3) 0.010(2) 0.015(2) 0.0083(18)
C20 0.050(2) 0.033(2) 0.032(2) 0.0003(19) 0.0075(18) 0.0143(18)
C21 0.053(3) 0.059(3) 0.071(3) -0.022(2) -0.033(2) 0.018(2)
C22 0.086(3) 0.030(2) 0.050(3) -0.015(2) -0.031(3) 0.020(2)
C23 0.074(5) 0.032(5) 0.040(5) -0.022(4) 0.001(4) 0.007(4)
C24 0.112(7) 0.037(5) 0.035(4) -0.020(3) -0.005(4) 0.018(4)
C25 0.072(6) 0.038(5) 0.086(8) -0.024(5) 0.011(6) 0.001(5)
C22X 0.086(3) 0.030(2) 0.050(3) -0.015(2) -0.031(3) 0.020(2)
C25X 0.055(6) 0.033(5) 0.044(6) -0.009(4) -0.002(5) 0.002(4)
C24X 0.068(6) 0.036(5) 0.062(7) -0.034(5) -0.025(5) 0.003(5)
C23X 0.073(9) 0.060(9) 0.053(9) -0.026(7) 0.022(8) -0.027(7)
C26 0.0235(19) 0.0241(19) 0.0200(19) 0.0010(16) 0.0080(15) 0.0070(14)
C27 0.038(2) 0.039(2) 0.027(2) 0.0058(18) 0.0159(17) 0.0074(16)
C28 0.0175(18) 0.0173(18) 0.023(2) -0.0026(16) 0.0055(14) 0.0027(14)
C29 0.0190(17) 0.0216(19) 0.0167(19) -0.0005(16) 0.0048(14) 0.0002(14)
C30 0.0234(18) 0.0236(19) 0.020(2) 0.0036(16) 0.0030(15) -0.0016(14)
C31 0.0197(18) 0.0199(19) 0.020(2) -0.0031(16) 0.0041(14) 0.0002(14)
C32 0.0231(18) 0.025(2) 0.021(2) -0.0057(17) 0.0040(15) 0.0012(14)
C33 0.0209(18) 0.022(2) 0.018(2) 0.0016(16) 0.0047(14) 0.0014(14)
C34 0.0270(19) 0.0245(19) 0.021(2) -0.0005(16) 0.0042(15) 0.0012(15)
C35 0.038(2) 0.045(2) 0.023(2) -0.0048(18) 0.0084(17) 0.0033(17)
C36 0.039(2) 0.031(2) 0.023(2) -0.0039(17) 0.0015(16) 0.0023(16)
C37 0.063(2) 0.036(2) 0.016(2) 0.0014(18) 0.0112(18) 0.0000(18)
C38 0.032(2) 0.020(2) 0.030(2) -0.0015(17) 0.0020(17) -0.0001(15)
C39 0.052(2) 0.033(2) 0.060(3) -0.001(2) 0.010(2) -0.0155(18)
C40 0.100(3) 0.025(2) 0.043(3) -0.008(2) 0.010(2) 0.001(2)
C41 0.046(2) 0.026(2) 0.069(3) 0.002(2) 0.002(2) 0.0048(17)
V11 0.0236(3) 0.0184(3) 0.0189(3) -0.0012(3) 0.0043(2) -0.0002(2)
N11 0.0183(14) 0.0218(15) 0.0194(16) 0.0003(12) 0.0006(12) 0.0003(11)
O11 0.0194(11) 0.0182(12) 0.0210(13) -0.0012(10) 0.0064(9) 0.0018(9)
O12 0.0286(12) 0.0201(12) 0.0180(13) -0.0036(11) 0.0027(10) -0.0012(10)
O13 0.0237(12) 0.0174(12) 0.0206(13) -0.0031(10) 0.0042(10) 0.0021(9)
C101 0.0173(17) 0.0231(19) 0.030(2) -0.0027(17) 0.0089(15) 0.0006(14)
C102 0.032(2) 0.050(2) 0.033(2) 0.000(2) 0.0104(17) -0.0030(17)
C105 0.0181(18) 0.0238(19) 0.0167(19) -0.0004(15) 0.0007(14) -0.0029(14)
C106 0.0265(19) 0.0193(19) 0.043(2) -0.0023(17) 0.0104(17) 0.0012(15)
C107 0.0202(18) 0.033(2) 0.037(2) 0.0004(18) 0.0085(16) -0.0032(16)
C108 0.0261(19) 0.0184(19) 0.025(2) 0.0039(16) -0.0005(16) -0.0077(15)
C109 0.033(2) 0.0172(19) 0.042(2) -0.0020(17) 0.0110(18) -0.0018(15)
C110 0.0243(19) 0.025(2) 0.032(2) -0.0016(17) 0.0118(16) -0.0002(15)
Cl11 0.0355(5) 0.0256(5) 0.0529(6) -0.0012(5) 0.0118(4) -0.0116(4)
C112 0.029(2) 0.0198(19) 0.0167(19) -0.0008(15) 0.0060(15) -0.0031(15)
C113 0.029(2) 0.0236(19) 0.020(2) 0.0016(16) 0.0034(15) -0.0006(15)
C114 0.029(2) 0.034(2) 0.020(2) 0.0002(17) 0.0021(16) -0.0037(16)
C115 0.031(2) 0.023(2) 0.022(2) -0.0031(16) 0.0080(16) -0.0045(15)
C116 0.031(2) 0.023(2) 0.024(2) -0.0015(16) 0.0118(16) 0.0005(15)
C117 0.0242(18) 0.0221(19) 0.0150(18) 0.0030(15) 0.0043(14) -0.0024(15)
C118 0.0279(19) 0.030(2) 0.024(2) 0.0015(16) -0.0003(16) 0.0000(16)
C119 0.040(2) 0.045(2) 0.031(2) 0.001(2) 0.0057(17) 0.0140(17)
C120 0.052(2) 0.030(2) 0.036(2) 0.0043(18) 0.0026(18) 0.0034(17)
C121 0.043(2) 0.035(2) 0.042(3) 0.0007(19) -0.0067(19) 0.0103(17)
C122 0.031(2) 0.024(2) 0.031(2) -0.0100(17) 0.0057(16) -0.0085(16)
C123 0.043(2) 0.032(2) 0.048(3) -0.0115(19) 0.0181(19) -0.0106(17)
C124 0.041(2) 0.025(2) 0.065(3) -0.015(2) 0.018(2) -0.0065(17)
C125 0.059(3) 0.046(3) 0.036(3) -0.011(2) 0.0106(19) -0.0143(19)
C126 0.0255(18) 0.0188(18) 0.0198(19) -0.0042(16) 0.0070(15) -0.0011(14)
C127 0.0288(19) 0.036(2) 0.031(2) -0.0038(18) 0.0113(16) -0.0032(15)
C128 0.0150(17) 0.0211(19) 0.025(2) -0.0018(17) 0.0040(14) -0.0001(14)
C129 0.0201(18) 0.025(2) 0.023(2) -0.0028(17) 0.0009(15) -0.0009(14)
C130 0.028(2) 0.027(2) 0.025(2) 0.0041(17) -0.0010(16) 0.0028(15)
C131 0.0247(19) 0.0170(19) 0.030(2) -0.0032(17) 0.0039(16) 0.0018(14)
C132 0.0231(19) 0.026(2) 0.025(2) -0.0042(17) 0.0049(15) 0.0001(14)
C133 0.0200(18) 0.0179(19) 0.025(2) -0.0032(16) 0.0056(15) -0.0008(14)
C134 0.032(2) 0.027(2) 0.021(2) -0.0019(17) -0.0028(16) 0.0058(16)
C135 0.033(2) 0.043(2) 0.034(2) -0.0149(19) -0.0021(17) 0.0038(17)
C136 0.077(3) 0.042(2) 0.027(2) -0.002(2) -0.001(2) 0.013(2)
C137 0.041(2) 0.046(2) 0.024(2) -0.0077(18) 0.0092(17) 0.0038(17)
C138 0.030(2) 0.021(2) 0.041(2) -0.0041(18) 0.0030(18) 0.0032(15)
C139 0.046(2) 0.024(2) 0.115(4) -0.007(2) -0.002(2) -0.0068(18)
C140 0.078(3) 0.033(2) 0.074(3) -0.004(2) 0.025(2) 0.024(2)
C141 0.084(3) 0.028(2) 0.052(3) 0.000(2) -0.004(2) 0.021(2)
C201 0.040(6) 0.192(13) 0.105(8) -0.085(9) 0.010(6) -0.030(7)
Cl21 0.060(3) 0.164(5) 0.124(4) -0.059(4) 0.048(2) -0.016(2)
Cl22 0.193(6) 0.142(5) 0.168(5) 0.096(4) -0.020(4) -0.076(4)
C202 0.27(2) 0.192(15) 0.061(12) -0.002(9) 0.052(12) 0.084(18)
Cl23 0.151(5) 0.152(4) 0.079(3) -0.009(3) 0.062(3) 0.067(4)
Cl24 0.067(2) 0.0415(19) 0.040(2) -0.0147(16) 0.0120(14) -0.0132(14)

loop_
_atom_type_symbol
_atom_type_description
_atom_type_scat_dispersion_real
_atom_type_scat_dispersion_imag
_atom_type_scat_source
C C 0.0033 0.0016 'International Tables Vol C Tables 4.2.6.8 and 6.1.1.4'
H H 0.0000 0.0000 'International Tables Vol C Tables 4.2.6.8 and 6.1.1.4'
N N 0.0061 0.0033 'International Tables Vol C Tables 4.2.6.8 and 6.1.1.4'
O O 0.0106 0.0060 'International Tables Vol C Tables 4.2.6.8 and 6.1.1.4'
Cl Cl 0.1484 0.1585 'International Tables Vol C Tables 4.2.6.8 and 6.1.1.4'
V V 0.3005 0.5294 'International Tables Vol C Tables 4.2.6.8 and 6.1.1.4'

loop_
_geom_angle_atom_site_label_1
_geom_angle_atom_site_label_2
_geom_angle_atom_site_label_3
_geom_angle
_geom_angle_site_symmetry_1
_geom_angle_site_symmetry_3
_geom_angle_publ_flag
N1 V1 O2 98.81(10) . . ?
N1 V1 O3 98.51(10) . . ?
O2 V1 O3 109.21(8) . . ?
N1 V1 O1 100.61(10) . . ?
O2 V1 O1 120.68(9) . . ?
O3 V1 O1 122.25(9) . . ?
N1 V1 O11 172.48(10) . . ?
O2 V1 O11 84.44(8) . . ?
O3 V1 O11 86.72(7) . . ?
O1 V1 O11 71.95(7) . . ?
C5 N1 V1 176.3(2) . . ?
C1 O1 V1 128.98(17) . . ?
C1 O1 V11 122.87(16) . . ?
V1 O1 V11 107.68(8) . . ?
C12 O2 V1 128.43(18) . . ?
C28 O3 V1 121.68(16) . . ?
O1 C1 C2 112.5(2) . . ?
O1 C1 H1A 109.1 . . ?
C2 C1 H1A 109.1 . . ?
O1 C1 H1B 109.1 . . ?
C2 C1 H1B 109.1 . . ?
H1A C1 H1B 107.8 . . ?
C1 C2 H2A 109.5 . . ?
C1 C2 H2B 109.5 . . ?
H2A C2 H2B 109.5 . . ?
C1 C2 H2C 109.5 . . ?
H2A C2 H2C 109.5 . . ?
H2B C2 H2C 109.5 . . ?
C6 C5 N1 121.0(3) . . ?
C6 C5 C10 118.6(3) . . ?
N1 C5 C10 120.4(3) . . ?
C7 C6 C5 120.5(3) . . ?
C7 C6 H6 119.8 . . ?
C5 C6 H6 119.8 . . ?
C8 C7 C6 119.9(3) . . ?
C8 C7 H7 120.1 . . ?
C6 C7 H7 120.1 . . ?
C7 C8 C9 121.0(3) . . ?
C7 C8 Cl1 119.9(3) . . ?
C9 C8 Cl1 119.1(3) . . ?
C10 C9 C8 119.1(3) . . ?
C10 C9 H9 120.4 . . ?
C8 C9 H9 120.4 . . ?
C9 C10 C5 120.9(3) . . ?
C9 C10 H10 119.5 . . ?
C5 C10 H10 119.5 . . ?
O2 C12 C17 117.9(3) . . ?
O2 C12 C13 121.0(3) . . ?
C17 C12 C13 121.0(3) . . ?
C14 C13 C12 116.9(3) . . ?
C14 C13 C18 120.5(3) . . ?
C12 C13 C18 122.5(3) . . ?
C13 C14 C15 124.2(3) . . ?
C13 C14 H14 117.9 . . ?
C15 C14 H14 117.9 . . ?
C16 C15 C14 116.8(3) . . ?
C16 C15 C22 121.4(3) . . ?
C14 C15 C22 121.7(3) . . ?
C17 C16 C15 122.2(3) . . ?
C17 C16 H16 118.9 . . ?
C15 C16 H16 118.9 . . ?
C16 C17 C12 118.8(3) . . ?
C16 C17 C26 120.6(3) . . ?
C12 C17 C26 120.7(3) . . ?
C20 C18 C19 109.8(3) . . ?
C20 C18 C21 106.6(3) . . ?
C19 C18 C21 107.6(3) . . ?
C20 C18 C13 109.0(2) . . ?
C19 C18 C13 111.5(3) . . ?
C21 C18 C13 112.2(3) . . ?
C18 C19 H19A 109.5 . . ?
C18 C19 H19B 109.5 . . ?
H19A C19 H19B 109.5 . . ?
C18 C19 H19C 109.5 . . ?
H19A C19 H19C 109.5 . . ?
H19B C19 H19C 109.5 . . ?
C18 C20 H20A 109.5 . . ?
C18 C20 H20B 109.5 . . ?
H20A C20 H20B 109.5 . . ?
C18 C20 H20C 109.5 . . ?
H20A C20 H20C 109.5 . . ?
H20B C20 H20C 109.5 . . ?
C18 C21 H21A 109.5 . . ?
C18 C21 H21B 109.5 . . ?
H21A C21 H21B 109.5 . . ?
C18 C21 H21C 109.5 . . ?
H21A C21 H21C 109.5 . . ?
H21B C21 H21C 109.5 . . ?
C25 C22 C15 116.7(5) . . ?
C25 C22 C23 113.7(5) . . ?
C15 C22 C23 110.3(4) . . ?
C25 C22 C24 112.8(5) . . ?
C15 C22 C24 104.0(4) . . ?
C23 C22 C24 97.2(5) . . ?
H25D C25X H25E 109.5 . . ?
H25D C25X H25F 109.5 . . ?
H25E C25X H25F 109.5 . . ?
H24D C24X H24E 109.5 . . ?
H24D C24X H24F 109.5 . . ?
H24E C24X H24F 109.5 . . ?
H23D C23X H23E 109.5 . . ?
H23D C23X H23F 109.5 . . ?
H23E C23X H23F 109.5 . . ?
C17 C26 C33 112.1(2) . . ?
C17 C26 C27 112.3(3) . . ?
C33 C26 C27 111.3(2) . . ?
C17 C26 H26 106.9 . . ?
C33 C26 H26 106.9 . . ?
C27 C26 H26 106.9 . . ?
C26 C27 H27A 109.5 . . ?
C26 C27 H27B 109.5 . . ?
H27A C27 H27B 109.5 . . ?
C26 C27 H27C 109.5 . . ?
H27A C27 H27C 109.5 . . ?
H27B C27 H27C 109.5 . . ?
O3 C28 C33 118.4(3) . . ?
O3 C28 C29 120.6(3) . . ?
C33 C28 C29 121.1(3) . . ?
C30 C29 C28 116.5(3) . . ?
C30 C29 C34 120.2(3) . . ?
C28 C29 C34 123.3(3) . . ?
C29 C30 C31 124.1(3) . . ?
C29 C30 H30 118.0 . . ?
C31 C30 H30 118.0 . . ?
C32 C31 C30 116.6(3) . . ?
C32 C31 C38 123.1(3) . . ?
C30 C31 C38 120.3(3) . . ?
C31 C32 C33 122.1(3) . . ?
C31 C32 H32 118.9 . . ?
C33 C32 H32 118.9 . . ?
C32 C33 C28 119.2(3) . . ?
C32 C33 C26 119.1(3) . . ?
C28 C33 C26 121.6(3) . . ?
C37 C34 C36 108.6(2) . . ?
C37 C34 C29 111.9(2) . . ?
C36 C34 C29 108.8(2) . . ?
C37 C34 C35 107.1(3) . . ?
C36 C34 C35 108.8(2) . . ?
C29 C34 C35 111.6(2) . . ?
C34 C35 H35A 109.5 . . ?
C34 C35 H35B 109.5 . . ?
H35A C35 H35B 109.5 . . ?
C34 C35 H35C 109.5 . . ?
H35A C35 H35C 109.5 . . ?
H35B C35 H35C 109.5 . . ?
C34 C36 H36A 109.5 . . ?
C34 C36 H36B 109.5 . . ?
H36A C36 H36B 109.5 . . ?
C34 C36 H36C 109.5 . . ?
H36A C36 H36C 109.5 . . ?
H36B C36 H36C 109.5 . . ?
C34 C37 H37A 109.5 . . ?
C34 C37 H37B 109.5 . . ?
H37A C37 H37B 109.5 . . ?
C34 C37 H37C 109.5 . . ?
H37A C37 H37C 109.5 . . ?
H37B C37 H37C 109.5 . . ?
C41 C38 C31 109.8(2) . . ?
C41 C38 C40 109.0(3) . . ?
C31 C38 C40 112.2(3) . . ?
C41 C38 C39 108.5(3) . . ?
C31 C38 C39 109.5(2) . . ?
C40 C38 C39 107.7(3) . . ?
C38 C39 H39A 109.5 . . ?
C38 C39 H39B 109.5 . . ?
H39A C39 H39B 109.5 . . ?
C38 C39 H39C 109.5 . . ?
H39A C39 H39C 109.5 . . ?
H39B C39 H39C 109.5 . . ?
C38 C40 H40A 109.5 . . ?
C38 C40 H40B 109.5 . . ?
H40A C40 H40B 109.5 . . ?
C38 C40 H40C 109.5 . . ?
H40A C40 H40C 109.5 . . ?
H40B C40 H40C 109.5 . . ?
C38 C41 H41A 109.5 . . ?
C38 C41 H41B 109.5 . . ?
H41A C41 H41B 109.5 . . ?
C38 C41 H41C 109.5 . . ?
H41A C41 H41C 109.5 . . ?
H41B C41 H41C 109.5 . . ?
N11 V11 O12 98.09(10) . . ?
N11 V11 O13 98.33(10) . . ?
O12 V11 O13 110.11(9) . . ?
N11 V11 O11 100.85(10) . . ?
O12 V11 O11 115.89(9) . . ?
O13 V11 O11 126.42(8) . . ?
N11 V11 O1 171.45(10) . . ?
O12 V11 O1 88.95(8) . . ?
O13 V11 O1 83.67(8) . . ?
O11 V11 O1 71.55(8) . . ?
C105 N11 V11 175.1(2) . . ?
C101 O11 V11 128.91(17) . . ?
C101 O11 V1 122.14(16) . . ?
V11 O11 V1 108.81(8) . . ?
C112 O12 V11 121.82(18) . . ?
C128 O13 V11 126.75(16) . . ?
O11 C101 C102 112.7(2) . . ?
O11 C101 H10A 109.1 . . ?
C102 C101 H10A 109.0 . . ?
O11 C101 H10B 109.1 . . ?
C102 C101 H10B 109.1 . . ?
H10A C101 H10B 107.8 . . ?
C101 C102 H10C 109.5 . . ?
C101 C102 H10D 109.5 . . ?
H10C C102 H10D 109.5 . . ?
C101 C102 H10E 109.5 . . ?
H10C C102 H10E 109.5 . . ?
H10D C102 H10E 109.5 . . ?
N11 C105 C106 120.6(3) . . ?
N11 C105 C110 120.5(3) . . ?
C106 C105 C110 118.9(3) . . ?
C107 C106 C105 120.7(3) . . ?
C107 C106 H106 119.6 . . ?
C105 C106 H106 119.6 . . ?
C108 C107 C106 119.4(3) . . ?
C108 C107 H107 120.3 . . ?
C106 C107 H107 120.3 . . ?
C109 C108 C107 121.2(3) . . ?
C109 C108 Cl11 119.1(2) . . ?
C107 C108 Cl11 119.7(2) . . ?
C108 C109 C110 119.6(3) . . ?
C108 C109 H109 120.2 . . ?
C110 C109 H109 120.2 . . ?
C109 C110 C105 120.1(3) . . ?
C109 C110 H110 120.0 . . ?
C105 C110 H110 120.0 . . ?
O12 C112 C117 117.6(3) . . ?
O12 C112 C113 121.4(3) . . ?
C117 C112 C113 121.0(3) . . ?
C114 C113 C112 116.5(3) . . ?
C114 C113 C118 121.0(3) . . ?
C112 C113 C118 122.5(3) . . ?
C113 C114 C115 124.1(3) . . ?
C113 C114 H114 117.9 . . ?
C115 C114 H114 117.9 . . ?
C116 C115 C114 116.5(3) . . ?
C116 C115 C122 123.4(3) . . ?
C114 C115 C122 120.2(3) . . ?
C115 C116 C117 122.4(3) . . ?
C115 C116 H116 118.8 . . ?
C117 C116 H116 118.8 . . ?
C116 C117 C112 118.8(3) . . ?
C116 C117 C126 119.8(3) . . ?
C112 C117 C126 121.4(3) . . ?
C119 C118 C120 109.9(3) . . ?
C119 C118 C121 107.6(3) . . ?
C120 C118 C121 107.5(3) . . ?
C119 C118 C113 111.9(3) . . ?
C120 C118 C113 108.1(2) . . ?
C121 C118 C113 111.7(3) . . ?
C118 C119 H11A 109.5 . . ?
C118 C119 H11B 109.5 . . ?
H11A C119 H11B 109.5 . . ?
C118 C119 H11C 109.5 . . ?
H11A C119 H11C 109.5 . . ?
H11B C119 H11C 109.5 . . ?
C118 C120 H12A 109.5 . . ?
C118 C120 H12B 109.5 . . ?
H12A C120 H12B 109.5 . . ?
C118 C120 H12C 109.5 . . ?
H12A C120 H12C 109.5 . . ?
H12B C120 H12C 109.5 . . ?
C118 C121 H12D 109.5 . . ?
C118 C121 H12E 109.5 . . ?
H12D C121 H12E 109.5 . . ?
C118 C121 H12F 109.5 . . ?
H12D C121 H12F 109.5 . . ?
H12E C121 H12F 109.5 . . ?
C124 C122 C123 107.9(3) . . ?
C124 C122 C115 111.8(2) . . ?
C123 C122 C115 109.7(3) . . ?
C124 C122 C125 109.0(3) . . ?
C123 C122 C125 108.9(3) . . ?
C115 C122 C125 109.4(3) . . ?
C122 C123 H12G 109.5 . . ?
C122 C123 H12H 109.5 . . ?
H12G C123 H12H 109.5 . . ?
C122 C123 H12I 109.5 . . ?
H12G C123 H12I 109.5 . . ?
H12H C123 H12I 109.5 . . ?
C122 C124 H12J 109.5 . . ?
C122 C124 H12K 109.5 . . ?
H12J C124 H12K 109.5 . . ?
C122 C124 H12L 109.5 . . ?
H12J C124 H12L 109.5 . . ?
H12K C124 H12L 109.5 . . ?
C122 C125 H12M 109.5 . . ?
C122 C125 H12N 109.5 . . ?
H12M C125 H12N 109.5 . . ?
C122 C125 H12O 109.5 . . ?
H12M C125 H12O 109.5 . . ?
H12N C125 H12O 109.5 . . ?
C133 C126 C117 111.1(2) . . ?
C133 C126 C127 112.6(2) . . ?
C117 C126 C127 111.6(2) . . ?
C133 C126 H126 107.0 . . ?
C117 C126 H126 107.0 . . ?
C127 C126 H126 107.0 . . ?
C126 C127 H12P 109.5 . . ?
C126 C127 H12Q 109.5 . . ?
H12P C127 H12Q 109.5 . . ?
C126 C127 H12R 109.5 . . ?
H12P C127 H12R 109.5 . . ?
H12Q C127 H12R 109.5 . . ?
O13 C128 C133 118.2(3) . . ?
O13 C128 C129 120.8(3) . . ?
C133 C128 C129 121.0(3) . . ?
C130 C129 C128 116.5(3) . . ?
C130 C129 C134 120.5(3) . . ?
C128 C129 C134 122.8(3) . . ?
C131 C130 C129 124.3(3) . . ?
C131 C130 H130 117.8 . . ?
C129 C130 H130 117.8 . . ?
C130 C131 C132 116.7(3) . . ?
C130 C131 C138 122.5(3) . . ?
C132 C131 C138 120.8(3) . . ?
C131 C132 C133 122.9(3) . . ?
C131 C132 H132 118.6 . . ?
C133 C132 H132 118.6 . . ?
C132 C133 C128 118.5(3) . . ?
C132 C133 C126 120.7(3) . . ?
C128 C133 C126 120.8(3) . . ?
C135 C134 C136 107.6(3) . . ?
C135 C134 C129 108.2(3) . . ?
C136 C134 C129 112.6(3) . . ?
C135 C134 C137 110.8(3) . . ?
C136 C134 C137 105.9(3) . . ?
C129 C134 C137 111.7(2) . . ?
C134 C135 H13A 109.5 . . ?
C134 C135 H13B 109.5 . . ?
H13A C135 H13B 109.5 . . ?
C134 C135 H13C 109.5 . . ?
H13A C135 H13C 109.5 . . ?
H13B C135 H13C 109.5 . . ?
C134 C136 H13D 109.5 . . ?
C134 C136 H13E 109.5 . . ?
H13D C136 H13E 109.5 . . ?
C134 C136 H13F 109.5 . . ?
H13D C136 H13F 109.5 . . ?
H13E C136 H13F 109.5 . . ?
C134 C137 H13G 109.5 . . ?
C134 C137 H13H 109.5 . . ?
H13G C137 H13H 109.5 . . ?
C134 C137 H13I 109.5 . . ?
H13G C137 H13I 109.5 . . ?
H13H C137 H13I 109.5 . . ?
C139 C138 C141 109.7(3) . . ?
C139 C138 C140 109.0(3) . . ?
C141 C138 C140 107.1(3) . . ?
C139 C138 C131 108.9(2) . . ?
C141 C138 C131 111.7(3) . . ?
C140 C138 C131 110.5(3) . . ?
C138 C139 H13J 109.5 . . ?
C138 C139 H13K 109.5 . . ?
H13J C139 H13K 109.5 . . ?
C138 C139 H13L 109.5 . . ?
H13J C139 H13L 109.5 . . ?
H13K C139 H13L 109.5 . . ?
C138 C140 H14A 109.5 . . ?
C138 C140 H14B 109.5 . . ?
H14A C140 H14B 109.5 . . ?
C138 C140 H14C 109.5 . . ?
H14A C140 H14C 109.5 . . ?
H14B C140 H14C 109.5 . . ?
C138 C141 H14D 109.5 . . ?
C138 C141 H14E 109.5 . . ?
H14D C141 H14E 109.5 . . ?
C138 C141 H14F 109.5 . . ?
H14D C141 H14F 109.5 . . ?
H14E C141 H14F 109.5 . . ?
Cl22 C201 Cl21 100.3(9) . . ?
Cl22 C201 H20D 111.7 . . ?
Cl21 C201 H20D 111.7 . . ?
Cl22 C201 H20E 111.7 . . ?
Cl21 C201 H20E 111.7 . . ?
H20D C201 H20E 109.5 . . ?
Cl24 C202 Cl23 119.9(10) . . ?
Cl24 C202 H20F 107.3 . . ?
Cl23 C202 H20F 107.3 . . ?
Cl24 C202 H20G 107.3 . . ?
Cl23 C202 H20G 107.3 . . ?
H20F C202 H20G 106.9 . . ?

loop_
_geom_bond_atom_site_label_1
_geom_bond_atom_site_label_2
_geom_bond_distance
_geom_bond_site_symmetry_2
_geom_bond_publ_flag
V1 N1 1.666(2) . ?
V1 O2 1.8255(19) . ?
V1 O3 1.8386(18) . ?
V1 O1 1.8818(19) . ?
V1 O11 2.1701(19) . ?
N1 C5 1.396(3) . ?
O1 C1 1.447(3) . ?
O1 V11 2.1921(19) . ?
O2 C12 1.380(3) . ?
O3 C28 1.384(3) . ?
C1 C2 1.503(4) . ?
C1 H1A 0.9900 . ?
C1 H1B 0.9900 . ?
C2 H2A 0.9800 . ?
C2 H2B 0.9800 . ?
C2 H2C 0.9800 . ?
C5 C6 1.396(4) . ?
C5 C10 1.400(4) . ?
C6 C7 1.390(4) . ?
C6 H6 0.9500 . ?
C7 C8 1.369(4) . ?
C7 H7 0.9500 . ?
C8 C9 1.393(4) . ?
C8 Cl1 1.742(3) . ?
C9 C10 1.383(4) . ?
C9 H9 0.9500 . ?
C10 H10 0.9500 . ?
C12 C17 1.408(4) . ?
C12 C13 1.410(4) . ?
C13 C14 1.389(4) . ?
C13 C18 1.542(4) . ?
C14 C15 1.395(4) . ?
C14 H14 0.9500 . ?
C15 C16 1.393(4) . ?
C15 C22 1.534(5) . ?
C16 C17 1.392(4) . ?
C16 H16 0.9500 . ?
C17 C26 1.527(4) . ?
C18 C20 1.534(4) . ?
C18 C19 1.535(4) . ?
C18 C21 1.536(4) . ?
C19 H19A 0.9800 . ?
C19 H19B 0.9800 . ?
C19 H19C 0.9800 . ?
C20 H20A 0.9800 . ?
C20 H20B 0.9800 . ?
C20 H20C 0.9800 . ?
C21 H21A 0.9800 . ?
C21 H21B 0.9800 . ?
C21 H21C 0.9800 . ?
C22 C25 1.331(7) . ?
C22 C23 1.632(7) . ?
C22 C24 1.681(7) . ?
C23 H23A 0.9800 . ?
C23 H23B 0.9800 . ?
C23 H23C 0.9800 . ?
C24 H24A 0.9800 . ?
C24 H24B 0.9800 . ?
C24 H24C 0.9800 . ?
C25 H25A 0.9800 . ?
C25 H25B 0.9800 . ?
C25 H25C 0.9800 . ?
C25X H25D 0.9800 . ?
C25X H25E 0.9800 . ?
C25X H25F 0.9800 . ?
C24X H24D 0.9800 . ?
C24X H24E 0.9800 . ?
C24X H24F 0.9800 . ?
C23X H23D 0.9800 . ?
C23X H23E 0.9800 . ?
C23X H23F 0.9800 . ?
C26 C33 1.536(4) . ?
C26 C27 1.544(4) . ?
C26 H26 1.0000 . ?
C27 H27A 0.9800 . ?
C27 H27B 0.9800 . ?
C27 H27C 0.9800 . ?
C28 C33 1.401(4) . ?
C28 C29 1.416(4) . ?
C29 C30 1.401(4) . ?
C29 C34 1.540(4) . ?
C30 C31 1.405(4) . ?
C30 H30 0.9500 . ?
C31 C32 1.395(4) . ?
C31 C38 1.532(4) . ?
C32 C33 1.396(4) . ?
C32 H32 0.9500 . ?
C34 C37 1.536(4) . ?
C34 C36 1.538(4) . ?
C34 C35 1.545(4) . ?
C35 H35A 0.9800 . ?
C35 H35B 0.9800 . ?
C35 H35C 0.9800 . ?
C36 H36A 0.9800 . ?
C36 H36B 0.9800 . ?
C36 H36C 0.9800 . ?
C37 H37A 0.9800 . ?
C37 H37B 0.9800 . ?
C37 H37C 0.9800 . ?
C38 C41 1.522(4) . ?
C38 C40 1.539(4) . ?
C38 C39 1.544(4) . ?
C39 H39A 0.9800 . ?
C39 H39B 0.9800 . ?
C39 H39C 0.9800 . ?
C40 H40A 0.9800 . ?
C40 H40B 0.9800 . ?
C40 H40C 0.9800 . ?
C41 H41A 0.9800 . ?
C41 H41B 0.9800 . ?
C41 H41C 0.9800 . ?
V11 N11 1.666(2) . ?
V11 O12 1.8335(19) . ?
V11 O13 1.8395(18) . ?
V11 O11 1.8757(18) . ?
N11 C105 1.397(3) . ?
O11 C101 1.443(3) . ?
O12 C112 1.382(3) . ?
O13 C128 1.390(3) . ?
C101 C102 1.509(4) . ?
C101 H10A 0.9900 . ?
C101 H10B 0.9900 . ?
C102 H10C 0.9800 . ?
C102 H10D 0.9800 . ?
C102 H10E 0.9800 . ?
C105 C106 1.398(4) . ?
C105 C110 1.400(4) . ?
C106 C107 1.380(4) . ?
C106 H106 0.9500 . ?
C107 C108 1.379(4) . ?
C107 H107 0.9500 . ?
C108 C109 1.379(4) . ?
C108 Cl11 1.745(3) . ?
C109 C110 1.388(4) . ?
C109 H109 0.9500 . ?
C110 H110 0.9500 . ?
C112 C117 1.403(4) . ?
C112 C113 1.411(4) . ?
C113 C114 1.400(4) . ?
C113 C118 1.549(4) . ?
C114 C115 1.402(4) . ?
C114 H114 0.9500 . ?
C115 C116 1.388(4) . ?
C115 C122 1.539(4) . ?
C116 C117 1.399(4) . ?
C116 H116 0.9500 . ?
C117 C126 1.532(4) . ?
C118 C119 1.532(4) . ?
C118 C120 1.540(4) . ?
C118 C121 1.548(4) . ?
C119 H11A 0.9800 . ?
C119 H11B 0.9800 . ?
C119 H11C 0.9800 . ?
C120 H12A 0.9800 . ?
C120 H12B 0.9800 . ?
C120 H12C 0.9800 . ?
C121 H12D 0.9800 . ?
C121 H12E 0.9800 . ?
C121 H12F 0.9800 . ?
C122 C124 1.534(4) . ?
C122 C123 1.536(4) . ?
C122 C125 1.545(4) . ?
C123 H12G 0.9800 . ?
C123 H12H 0.9800 . ?
C123 H12I 0.9800 . ?
C124 H12J 0.9800 . ?
C124 H12K 0.9800 . ?
C124 H12L 0.9800 . ?
C125 H12M 0.9800 . ?
C125 H12N 0.9800 . ?
C125 H12O 0.9800 . ?
C126 C133 1.528(4) . ?
C126 C127 1.543(4) . ?
C126 H126 1.0000 . ?
C127 H12P 0.9800 . ?
C127 H12Q 0.9800 . ?
C127 H12R 0.9800 . ?
C128 C133 1.410(4) . ?
C128 C129 1.417(4) . ?
C129 C130 1.403(4) . ?
C129 C134 1.544(4) . ?
C130 C131 1.388(4) . ?
C130 H130 0.9500 . ?
C131 C132 1.392(4) . ?
C131 C138 1.539(4) . ?
C132 C133 1.392(4) . ?
C132 H132 0.9500 . ?
C134 C135 1.540(4) . ?
C134 C136 1.541(4) . ?
C134 C137 1.548(4) . ?
C135 H13A 0.9800 . ?
C135 H13B 0.9800 . ?
C135 H13C 0.9800 . ?
C136 H13D 0.9800 . ?
C136 H13E 0.9800 . ?
C136 H13F 0.9800 . ?
C137 H13G 0.9800 . ?
C137 H13H 0.9800 . ?
C137 H13I 0.9800 . ?
C138 C139 1.513(4) . ?
C138 C141 1.534(4) . ?
C138 C140 1.539(4) . ?
C139 H13J 0.9800 . ?
C139 H13K 0.9800 . ?
C139 H13L 0.9800 . ?
C140 H14A 0.9800 . ?
C140 H14B 0.9800 . ?
C140 H14C 0.9800 . ?
C141 H14D 0.9800 . ?
C141 H14E 0.9800 . ?
C141 H14F 0.9800 . ?
C201 Cl22 1.588(10) . ?
C201 Cl21 1.712(9) . ?
C201 H20D 0.9900 . ?
C201 H20E 0.9900 . ?
C202 Cl24 1.767(13) . ?
C202 Cl23 1.790(14) . ?
C202 H20F 0.9900 . ?
C202 H20G 0.9900 . ?
